data_4320721
loop_
_publ_author_name
'F. Albert Cotton'
'Evgeny V. Dikarev'
'Marina A. Petrukhina'

_publ_section_title
;
 Mixed Chloride/Phosphine Complexes of the Dirhenium Core. 10. Redox
 Reactions of an Edge-Sharing Dirhenium(III) Non-metal-Metal-Bonded
 Complex, Re2(\m-Cl)2Cl4(PMe3)4
;
_journal_name_full 'Inorganic Chemistry'
_journal_page_first 6825
_journal_page_last 6831
_journal_paper_doi 10.1021/ic010653w
_journal_volume 40
_journal_year 2001
_chemical_compound_source synthesized
_chemical_formula_analytical 'not measured'
_chemical_formula_moiety '[(C4 H9)4 N][Re Cl4 (P (C H3)3)2]'
_chemical_formula_structural '[n-Bu4N][trans-ReCl4(PMe3)2]'
_chemical_formula_sum 'C22 H54 Cl4 N P2 Re'
_chemical_formula_weight 722.60
_chemical_melting_point ?
_chemical_name_systematic
; 
Tetrachloro-bis-trimethylphosphine-rhenium(IV), trans-isomer, 
tetrabutylammonium salt 
;
_space_group_IT_number 14
_symmetry_cell_setting monoclinic
_symmetry_space_group_name_Hall '-P 2ybc'
_symmetry_space_group_name_H-M 'P 1 21/c 1'
_atom_sites_solution_hydrogens geom
_atom_sites_solution_primary direct
_atom_sites_solution_secondary difmap
_audit_creation_method SHELXL
_cell_angle_alpha 90.00
_cell_angle_beta 91.402(4)
_cell_angle_gamma 90.00
_cell_formula_units_Z 4
_cell_length_a 11.4415(9)
_cell_length_b 12.9675(5)
_cell_length_c 21.9528(5)
_cell_measurement_reflns_used 250
_cell_measurement_temperature 192(2)
_cell_measurement_theta_max 20.8
_cell_measurement_theta_min 9.05
_cell_volume 3256.1(3)
_computing_cell_refinement 'MADNES (Enraf-Nonius, 1989)'
_computing_data_collection 'MADNES (Enraf-Nonius, 1989)'
_computing_data_reduction 'PROCOR (Kabsch, 1988)'
_computing_molecular_graphics 'SHELXTL V.5 (Siemens, 1994)'
_computing_publication_material CIFTAB
_computing_structure_refinement 'SHELXL-93 (Sheldrick, 1993)'
_computing_structure_solution 'SHELXTL V.5 (Siemens, 1994)'
_diffrn_ambient_temperature 192(2)
_diffrn_measurement_device 'Nonius FAST area detector'
_diffrn_measurement_method 'Ellipsoid-mask fitting'
_diffrn_radiation_monochromator graphite
_diffrn_radiation_source 'fine-focus sealed tube'
_diffrn_radiation_type MoK\a
_diffrn_radiation_wavelength 0.71073
_diffrn_reflns_av_R_equivalents 0.0731
_diffrn_reflns_av_sigmaI/netI 0.0521
_diffrn_reflns_limit_h_max 13
_diffrn_reflns_limit_h_min -13
_diffrn_reflns_limit_k_max 15
_diffrn_reflns_limit_k_min -15
_diffrn_reflns_limit_l_max 23
_diffrn_reflns_limit_l_min -25
_diffrn_reflns_number 14907
_diffrn_reflns_theta_max 25.06
_diffrn_reflns_theta_min 2.53
_diffrn_standards_number 'none (area detector data)'
_exptl_absorpt_coefficient_mu 4.169
_exptl_absorpt_correction_type none
_exptl_crystal_colour yellow
_exptl_crystal_density_diffrn 1.474
_exptl_crystal_density_meas ?
_exptl_crystal_density_method none
_exptl_crystal_description block-shaped
_exptl_crystal_F_000 1464
_exptl_crystal_size_max 0.25
_exptl_crystal_size_mid 0.15
_exptl_crystal_size_min 0.13
_refine_diff_density_max 1.805
_refine_diff_density_min -0.896
_refine_diff_density_rms 0.144
_refine_ls_extinction_coef noref
_refine_ls_extinction_method none
_refine_ls_goodness_of_fit_all 1.055
_refine_ls_goodness_of_fit_obs 1.056
_refine_ls_hydrogen_treatment noref
_refine_ls_matrix_type full
_refine_ls_number_parameters 264
_refine_ls_number_reflns 5243
_refine_ls_number_restraints 13
_refine_ls_restrained_S_all 1.060
_refine_ls_restrained_S_obs 1.063
_refine_ls_R_factor_all 0.0524
_refine_ls_R_factor_obs 0.0448
_refine_ls_shift/esd_max 0.002
_refine_ls_shift/esd_mean 0.000
_refine_ls_structure_factor_coef Fsqd
_refine_ls_weighting_details 'w=1/[\s^2^(Fo^2^)+(0.0533P)^2^+16.1904P] where P=(Fo^2^+2Fc^2^)/3'
_refine_ls_weighting_scheme calc
_refine_ls_wR_factor_all 0.1188
_refine_ls_wR_factor_obs 0.1108
_reflns_number_observed 4577
_reflns_number_total 5243
_reflns_observed_criterion >2sigma(I)
_cod_data_source_file ic010653w_5.cif
_cod_data_source_block '[n-Bu4N][trans-ReCl4(PMe3)2]_(6)'
_cod_depositor_comments
;
The following automatic conversions were performed:

'_chemical_melting_point' value 'not measured' was changed to '?' -
the value is undefined or not given.

Automatic conversion script
Id: cif_fix_values 1646 2011-03-28 12:23:43Z adriana 

The following automatic conversions were performed:

'_exptl_crystal_density_meas' value 'not measured' was changed to '?'
- the value is perceived as not measured.

Automatic conversion script
Id: cif_fix_values 3008 2015-01-20 13:52:24Z robertas 

The following automatic conversions were performed:

'_refine_ls_weighting_scheme' value 'calc
w=1/[\s^2^(Fo^2^)+(0.0533P)^2^+16.1904P] where P=(Fo^2^+2Fc^2^)/3'
was changed to 'calc'. New tag '_refine_ls_weighting_details' was
created. The value of the new tag was set to
'w=1/[\s^2^(Fo^2^)+(0.0533P)^2^+16.1904P] where P=(Fo^2^+2Fc^2^)/3'.

Automatic conversion script
Id: cif_fix_values 3143 2015-03-26 13:38:13Z robertas 
;
_cod_database_code 4320721

loop_
_symmetry_equiv_pos_as_xyz
'x, y, z'
'-x, y+1/2, -z+1/2'
'-x, -y, -z'
'x, -y-1/2, z-1/2'

loop_
_atom_site_aniso_label
_atom_site_aniso_U_11
_atom_site_aniso_U_22
_atom_site_aniso_U_33
_atom_site_aniso_U_23
_atom_site_aniso_U_13
_atom_site_aniso_U_12
Re1 0.0309(2) 0.0339(2) 0.0383(2) 0.00283(10) 0.00498(11) 0.00132(10)
Cl1 0.0314(8) 0.0654(12) 0.0650(13) -0.0157(10) 0.0141(8) -0.0062(8)
Cl2 0.0495(11) 0.0561(11) 0.0664(13) 0.0122(9) -0.0108(9) 0.0128(9)
Cl3 0.0637(15) 0.093(2) 0.108(2) 0.014(2) 0.0447(15) -0.0164(13)
Cl4 0.114(2) 0.0554(12) 0.0553(14) 0.0103(10) -0.0247(13) 0.0172(13)
P1 0.0650(13) 0.0319(9) 0.0596(13) -0.0006(8) -0.0120(10) -0.0015(9)
P2 0.0582(12) 0.0451(11) 0.0416(12) -0.0027(8) 0.0127(9) 0.0051(9)
N1 0.023(3) 0.043(3) 0.061(4) -0.008(3) 0.000(2) 0.003(2)
C7 0.026(3) 0.047(4) 0.055(5) 0.003(3) -0.001(3) 0.000(3)
C8 0.058(5) 0.048(4) 0.047(5) 0.001(3) -0.009(3) -0.010(4)
C9 0.058(5) 0.052(5) 0.063(5) 0.011(4) -0.011(4) -0.013(4)
C10 0.116(10) 0.084(7) 0.061(7) -0.006(5) 0.007(6) -0.049(7)
C11 0.028(3) 0.058(4) 0.049(5) 0.004(3) -0.002(3) -0.005(3)
C12 0.050(5) 0.066(6) 0.085(7) 0.013(5) -0.004(4) -0.012(4)
C13 0.045(5) 0.100(8) 0.059(6) -0.008(5) 0.014(4) -0.012(5)
C14 0.088(8) 0.069(7) 0.088(8) 0.004(5) 0.027(6) -0.013(6)
C15 0.030(3) 0.041(4) 0.071(5) -0.011(3) -0.001(3) -0.004(3)
C16 0.043(5) 0.048(5) 0.111(8) -0.008(5) 0.006(5) -0.005(4)
C17 0.068(6) 0.052(5) 0.085(7) -0.021(5) 0.017(5) -0.001(4)
C18 0.110(10) 0.055(6) 0.138(11) -0.022(6) 0.047(8) -0.028(6)
C19 0.037(4) 0.045(4) 0.076(6) -0.015(4) -0.006(4) 0.008(3)
C20 0.055(5) 0.068(6) 0.088(7) -0.007(5) -0.024(5) 0.017(5)
C21 0.065(6) 0.081(7) 0.093(8) -0.008(6) -0.013(5) 0.033(5)

loop_
_atom_site_label
_atom_site_type_symbol
_atom_site_fract_x
_atom_site_fract_y
_atom_site_fract_z
_atom_site_U_iso_or_equiv
_atom_site_thermal_displace_type
_atom_site_occupancy
_atom_site_calc_flag
_atom_site_refinement_flags
_atom_site_disorder_group
Re1 Re 0.26233(2) 0.23060(2) 0.834232(12) 0.03429(12) Uani 1 d . .
Cl1 Cl 0.07887(15) 0.1852(2) 0.87644(9) 0.0537(5) Uani 1 d . .
Cl2 Cl 0.3556(2) 0.1209(2) 0.90887(10) 0.0576(5) Uani 1 d . .
Cl3 Cl 0.4489(2) 0.2733(2) 0.7942(2) 0.0876(9) Uani 1 d . .
Cl4 Cl 0.1661(3) 0.3403(2) 0.76163(10) 0.0754(7) Uani 1 d . .
P1 P 0.2738(2) 0.37273(15) 0.90515(10) 0.0524(5) Uani 1 d D 1
C1 C 0.1498(16) 0.4477(19) 0.9140(11) 0.082(7) Uiso 0.50 d PD 1
H1A H 0.1165(16) 0.4650(19) 0.8743(11) 0.123 Uiso 0.50 calc PR 1
H1B H 0.1707(16) 0.5105(19) 0.9357(11) 0.123 Uiso 0.50 calc PR 1
H1C H 0.0930(16) 0.4096(19) 0.9371(11) 0.123 Uiso 0.50 calc PR 1
C2 C 0.3916(17) 0.4642(17) 0.8825(11) 0.086(6) Uiso 0.50 d PD 1
H2A H 0.4636(17) 0.4264(17) 0.8768(11) 0.129 Uiso 0.50 calc PR 1
H2B H 0.4035(17) 0.5155(17) 0.9142(11) 0.129 Uiso 0.50 calc PR 1
H2C H 0.3686(17) 0.4981(17) 0.8447(11) 0.129 Uiso 0.50 calc PR 1
C3 C 0.3287(21) 0.3449(19) 0.9795(9) 0.092(7) Uiso 0.50 d PD 1
H3A H 0.3985(21) 0.3028(19) 0.9769(9) 0.137 Uiso 0.50 calc PR 1
H3B H 0.2699(21) 0.3078(19) 1.0019(9) 0.137 Uiso 0.50 calc PR 1
H3C H 0.3477(21) 0.4088(19) 1.0005(9) 0.137 Uiso 0.50 calc PR 1
C1X C 0.1621(14) 0.4714(14) 0.8944(9) 0.056(5) Uiso 0.50 d PD 2
H1X1 H 0.0867(14) 0.4388(14) 0.8871(9) 0.084 Uiso 0.50 calc PR 2
H1X2 H 0.1810(14) 0.5142(14) 0.8598(9) 0.084 Uiso 0.50 calc PR 2
H1X3 H 0.1589(14) 0.5139(14) 0.9307(9) 0.084 Uiso 0.50 calc PR 2
C2X C 0.4067(17) 0.4437(20) 0.9181(12) 0.097(8) Uiso 0.50 d PD 2
H2X1 H 0.4712(17) 0.3959(20) 0.9243(12) 0.146 Uiso 0.50 calc PR 2
H2X2 H 0.3994(17) 0.4866(20) 0.9540(12) 0.146 Uiso 0.50 calc PR 2
H2X3 H 0.4215(17) 0.4869(20) 0.8831(12) 0.146 Uiso 0.50 calc PR 2
C3X C 0.2447(18) 0.3388(16) 0.9843(8) 0.072(5) Uiso 0.50 d PD 2
H3X1 H 0.1732(18) 0.2987(16) 0.9858(8) 0.108 Uiso 0.50 calc PR 2
H3X2 H 0.2361(18) 0.4012(16) 1.0081(8) 0.108 Uiso 0.50 calc PR 2
H3X3 H 0.3092(18) 0.2984(16) 1.0010(8) 0.108 Uiso 0.50 calc PR 2
P2 P 0.2523(2) 0.0916(2) 0.76075(9) 0.0481(5) Uani 1 d D 3
C4 C 0.3386(13) -0.0225(12) 0.7830(8) 0.049(4) Uiso 0.50 d PD 3
H4A H 0.4161(13) -0.0011(12) 0.7967(8) 0.074 Uiso 0.50 calc PR 3
H4B H 0.3450(13) -0.0682(12) 0.7482(8) 0.074 Uiso 0.50 calc PR 3
H4C H 0.3003(13) -0.0584(12) 0.8157(8) 0.074 Uiso 0.50 calc PR 3
C5 C 0.1159(11) 0.0475(13) 0.7369(7) 0.047(3) Uiso 0.50 d PD 3
H5A H 0.0674(11) 0.1056(13) 0.7247(7) 0.071 Uiso 0.50 calc PR 3
H5B H 0.0797(11) 0.0110(13) 0.7700(7) 0.071 Uiso 0.50 calc PR 3
H5C H 0.1244(11) 0.0012(13) 0.7025(7) 0.071 Uiso 0.50 calc PR 3
C6 C 0.3244(15) 0.1255(14) 0.6894(7) 0.061(4) Uiso 0.50 d PD 3
H6A H 0.4024(15) 0.1513(14) 0.6986(7) 0.091 Uiso 0.50 calc PR 3
H6B H 0.2793(15) 0.1783(14) 0.6681(7) 0.091 Uiso 0.50 calc PR 3
H6C H 0.3295(15) 0.0647(14) 0.6638(7) 0.091 Uiso 0.50 calc PR 3
C4X C 0.3633(16) -0.0008(18) 0.7579(11) 0.086(7) Uiso 0.50 d PD 4
H4X1 H 0.3806(16) -0.0264(18) 0.7986(11) 0.129 Uiso 0.50 calc PR 4
H4X2 H 0.4329(16) 0.0302(18) 0.7414(11) 0.129 Uiso 0.50 calc PR 4
H4X3 H 0.3378(16) -0.0576(18) 0.7320(11) 0.129 Uiso 0.50 calc PR 4
C5X C 0.1165(14) 0.0092(15) 0.7640(9) 0.067(5) Uiso 0.50 d PD 4
H5X1 H 0.0482(14) 0.0532(15) 0.7657(9) 0.101 Uiso 0.50 calc PR 4
H5X2 H 0.1208(14) -0.0342(15) 0.8000(9) 0.101 Uiso 0.50 calc PR 4
H5X3 H 0.1109(14) -0.0339(15) 0.7279(9) 0.101 Uiso 0.50 calc PR 4
C6X C 0.2301(19) 0.1319(18) 0.6806(8) 0.083(6) Uiso 0.50 d PD 4
H6X1 H 0.1691(19) 0.1838(18) 0.6780(8) 0.125 Uiso 0.50 calc PR 4
H6X2 H 0.2072(19) 0.0726(18) 0.6561(8) 0.125 Uiso 0.50 calc PR 4
H6X3 H 0.3022(19) 0.1603(18) 0.6655(8) 0.125 Uiso 0.50 calc PR 4
N1 N -0.2620(5) 0.0415(5) 0.8893(3) 0.0424(14) Uani 1 d . .
C7 C -0.3642(6) -0.0090(6) 0.9197(3) 0.043(2) Uani 1 d . .
H7A H -0.4317(6) 0.0374(6) 0.9161(3) 0.051 Uiso 1 calc R .
H7B H -0.3448(6) -0.0165(6) 0.9632(3) 0.051 Uiso 1 calc R .
C8 C -0.3999(7) -0.1133(6) 0.8949(4) 0.051(2) Uani 1 d . .
H8A H -0.3357(7) -0.1624(6) 0.9014(4) 0.061 Uiso 1 calc R .
H8B H -0.4158(7) -0.1079(6) 0.8509(4) 0.061 Uiso 1 calc R .
C9 C -0.5079(7) -0.1523(7) 0.9260(4) 0.058(2) Uani 1 d . .
H9A H -0.4921(7) -0.1555(7) 0.9700(4) 0.069 Uiso 1 calc R .
H9B H -0.5719(7) -0.1032(7) 0.9188(4) 0.069 Uiso 1 calc R .
C10 C -0.5459(12) -0.2568(9) 0.9039(5) 0.087(4) Uani 1 d . .
H10A H -0.6152(12) -0.2779(9) 0.9252(5) 0.130 Uiso 1 calc R .
H10B H -0.4836(12) -0.3061(9) 0.9117(5) 0.130 Uiso 1 calc R .
H10C H -0.5635(12) -0.2538(9) 0.8605(5) 0.130 Uiso 1 calc R .
C11 C -0.2987(6) 0.0702(6) 0.8248(3) 0.045(2) Uani 1 d . .
H11A H -0.3165(6) 0.0068(6) 0.8022(3) 0.054 Uiso 1 calc R .
H11B H -0.3709(6) 0.1107(6) 0.8262(3) 0.054 Uiso 1 calc R .
C12 C -0.2100(8) 0.1307(8) 0.7903(4) 0.067(2) Uani 1 d . .
H12A H -0.1832(8) 0.1892(8) 0.8153(4) 0.080 Uiso 1 calc R .
H12B H -0.1422(8) 0.0867(8) 0.7828(4) 0.080 Uiso 1 calc R .
C13 C -0.2576(7) 0.1693(9) 0.7319(4) 0.068(3) Uani 1 d . .
H13A H -0.3207(7) 0.2181(9) 0.7400(4) 0.081 Uiso 1 calc R .
H13B H -0.2919(7) 0.1113(9) 0.7090(4) 0.081 Uiso 1 calc R .
C14 C -0.1691(11) 0.2220(8) 0.6925(5) 0.081(3) Uani 1 d . .
H14A H -0.2071(11) 0.2451(8) 0.6549(5) 0.122 Uiso 1 calc R .
H14B H -0.1072(11) 0.1738(8) 0.6831(5) 0.122 Uiso 1 calc R .
H14C H -0.1361(11) 0.2808(8) 0.7141(5) 0.122 Uiso 1 calc R .
C15 C -0.2280(6) 0.1384(6) 0.9261(4) 0.047(2) Uani 1 d . .
H15A H -0.2124(6) 0.1175(6) 0.9684(4) 0.057 Uiso 1 calc R .
H15B H -0.1546(6) 0.1652(6) 0.9102(4) 0.057 Uiso 1 calc R .
C16 C -0.3156(8) 0.2255(6) 0.9262(5) 0.068(3) Uani 1 d . .
H16A H -0.3863(8) 0.2029(6) 0.9467(5) 0.081 Uiso 1 calc R .
H16B H -0.3377(8) 0.2436(6) 0.8841(5) 0.081 Uiso 1 calc R .
C17 C -0.2657(8) 0.3202(7) 0.9585(5) 0.068(2) Uani 1 d . .
H17A H -0.3297(8) 0.3679(7) 0.9669(5) 0.082 Uiso 1 calc R .
H17B H -0.2306(8) 0.2989(7) 0.9977(5) 0.082 Uiso 1 calc R .
C18 C -0.1759(11) 0.3754(8) 0.9229(6) 0.100(4) Uani 1 d . .
H18A H -0.1476(11) 0.4347(8) 0.9459(6) 0.150 Uiso 1 calc R .
H18B H -0.2103(11) 0.3983(8) 0.8844(6) 0.150 Uiso 1 calc R .
H18C H -0.1112(11) 0.3292(8) 0.9152(6) 0.150 Uiso 1 calc R .
C19 C -0.1560(7) -0.0299(6) 0.8873(4) 0.053(2) Uani 1 d . 5
H19A H -0.1748(7) -0.0875(6) 0.8598(4) 0.064 Uiso 1 calc R 5
H19B H -0.0909(7) 0.0082(6) 0.8698(4) 0.064 Uiso 1 calc R 5
C20 C -0.1161(8) -0.0735(8) 0.9485(5) 0.071(3) Uani 1 d . 5
H20A H -0.0908(8) -0.0168(8) 0.9752(5) 0.085 Uiso 1 calc R 5
H20B H -0.1820(8) -0.1082(8) 0.9675(5) 0.085 Uiso 1 calc R 5
C21 C -0.0171(9) -0.1487(8) 0.9421(5) 0.080(3) Uani 1 d D 5
H21A H 0.0198(9) -0.1622(8) 0.9821(5) 0.096 Uiso 1 calc R 5
H21B H 0.0420(9) -0.1200(8) 0.9153(5) 0.096 Uiso 1 calc R 5
C22 C -0.0693(19) -0.2549(14) 0.9135(10) 0.074(5) Uiso 0.50 d PD 5
H22A H -0.0065(19) -0.3044(14) 0.9090(10) 0.111 Uiso 1 calc R 5
H22B H -0.1053(19) -0.2410(14) 0.8738(10) 0.111 Uiso 1 calc R 5
H22C H -0.1274(19) -0.2829(14) 0.9403(10) 0.111 Uiso 1 calc R 5
C22X C 0.1045(20) -0.0902(19) 0.9136(10) 0.088(6) Uiso 0.50 d PD 6

loop_
_atom_type_symbol
_atom_type_description
_atom_type_scat_dispersion_real
_atom_type_scat_dispersion_imag
_atom_type_scat_source
C C 0.0033 0.0016 'International Tables Vol C Tables 4.2.6.8 and 6.1.1.4'
H H 0.0000 0.0000 'International Tables Vol C Tables 4.2.6.8 and 6.1.1.4'
N N 0.0061 0.0033 'International Tables Vol C Tables 4.2.6.8 and 6.1.1.4'
P P 0.1023 0.0942 'International Tables Vol C Tables 4.2.6.8 and 6.1.1.4'
Cl Cl 0.1484 0.1585 'International Tables Vol C Tables 4.2.6.8 and 6.1.1.4'
Re Re -1.0185 7.2310 'International Tables Vol C Tables 4.2.6.8 and 6.1.1.4'

loop_
_geom_angle_atom_site_label_1
_geom_angle_atom_site_label_2
_geom_angle_atom_site_label_3
_geom_angle
_geom_angle_site_symmetry_1
_geom_angle_site_symmetry_3
_geom_angle_publ_flag
Cl4 Re1 Cl1 90.62(9) . . y
Cl4 Re1 Cl3 91.03(11) . . y
Cl1 Re1 Cl3 178.34(9) . . y
Cl4 Re1 Cl2 178.70(9) . . y
Cl1 Re1 Cl2 88.24(8) . . y
Cl3 Re1 Cl2 90.11(10) . . y
Cl4 Re1 P1 89.57(7) . . y
Cl1 Re1 P1 88.43(8) . . y
Cl3 Re1 P1 91.45(10) . . y
Cl2 Re1 P1 89.76(7) . . y
Cl4 Re1 P2 89.16(8) . . y
Cl1 Re1 P2 92.70(7) . . y
Cl3 Re1 P2 87.46(9) . . y
Cl2 Re1 P2 91.53(7) . . y
C1 P1 C3 106.4(11) . . n
C1 P1 C2 105.7(10) . . n
C3 P1 C2 97.6(11) . . n
C1 P1 Re1 117.9(8) . . n
C3 P1 Re1 116.8(8) . . n
C2 P1 Re1 109.9(7) . . n
C2X P1 C1X 104.5(10) . . n
C2X P1 C3X 98.4(10) . . n
C1X P1 C3X 98.5(9) . . n
C2X P1 Re1 121.8(8) . . n
C1X P1 Re1 115.2(6) . . n
C3X P1 Re1 114.8(7) . . n
C5 P2 C4 106.8(7) . . n
C5 P2 C6 103.9(8) . . n
C4 P2 C6 99.7(8) . . n
C5 P2 Re1 118.4(5) . . n
C4 P2 Re1 114.0(5) . . n
C6 P2 Re1 112.0(6) . . n
C4X P2 C6X 104.1(10) . . n
C4X P2 C5X 102.3(10) . . n
C6X P2 C5X 95.8(9) . . n
C4X P2 Re1 120.8(8) . . n
C6X P2 Re1 115.3(7) . . n
C5X P2 Re1 115.0(6) . . n
C7 N1 C11 108.7(5) . . n
C7 N1 C19 112.0(6) . . n
C11 N1 C19 108.9(6) . . n
C7 N1 C15 108.1(6) . . n
C11 N1 C15 110.5(6) . . n
C19 N1 C15 108.7(5) . . n
N1 C7 C8 115.7(6) . . n
C7 C8 C9 110.6(7) . . n
C10 C9 C8 112.9(8) . . n
C12 C11 N1 115.1(6) . . n
C13 C12 C11 112.1(7) . . n
C12 C13 C14 114.5(8) . . n
C16 C15 N1 116.9(6) . . n
C15 C16 C17 111.2(8) . . n
C18 C17 C16 113.6(8) . . n
C20 C19 N1 115.0(7) . . n
C21 C20 C19 111.8(8) . . n
C20 C21 C22 108.4(10) . . n

loop_
_geom_bond_atom_site_label_1
_geom_bond_atom_site_label_2
_geom_bond_distance
_geom_bond_site_symmetry_2
_geom_bond_publ_flag
Re1 Cl4 2.385(2) . y
Re1 Cl1 2.389(2) . y
Re1 Cl3 2.393(2) . y
Re1 Cl2 2.400(2) . y
Re1 P1 2.414(2) . y
Re1 P2 2.420(2) . y
P1 C1 1.73(2) . n
P1 C3 1.77(2) . n
P1 C2 1.87(2) . n
P1 C2X 1.79(2) . n
P1 C1X 1.821(14) . n
P1 C3X 1.83(2) . n
P2 C5 1.731(13) . n
P2 C4 1.837(13) . n
P2 C6 1.842(15) . n
P2 C4X 1.75(2) . n
P2 C6X 1.85(2) . n
P2 C5X 1.89(2) . n
N1 C7 1.511(9) . n
N1 C11 1.514(9) . n
N1 C19 1.527(9) . n
N1 C15 1.538(9) . n
C7 C8 1.511(10) . n
C8 C9 1.514(12) . n
C9 C10 1.500(12) . n
C11 C12 1.502(11) . n
C12 C13 1.470(13) . n
C13 C14 1.511(13) . n
C15 C16 1.511(11) . n
C16 C17 1.521(12) . n
C17 C18 1.490(14) . n
C19 C20 1.517(12) . n
C20 C21 1.504(12) . n
C21 C22 1.62(2) . n
C21 C22X 1.72(2) . n
